data_7121355
loop_
_publ_author_name
'Huang, Xin-Da'
'Kurmoo, Mohamedally'
'Bao, Song-Song'
'Fan, Kun'
'Xu, Yan'
'Hu, Zhao-Bo'
'Zheng, Li-Min'

_publ_section_title
;
 Coupling photo-, mechano- and thermochromism and single-ion-magnetism of
 two mononuclear dysprosium-anthracene-phosphonate complexes.
;
_journal_issue 26
_journal_name_full 'Chemical communications (Cambridge, England)'
_journal_page_first 3278
_journal_page_last 3281
_journal_paper_doi 10.1039/c8cc00220g
_journal_volume 54
_journal_year 2018
_chemical_formula_moiety 'C57 H63 Dy N3 O18 P3'
_chemical_formula_sum 'C57 H63 Dy N3 O18 P3'
_chemical_formula_weight 1333.51
_space_group_crystal_system triclinic
_space_group_IT_number 2
_space_group_name_Hall '-P 1'
_space_group_name_H-M_alt 'P -1'
_symmetry_space_group_name_Hall '-P 1'
_symmetry_space_group_name_H-M 'P -1'
_atom_sites_solution_hydrogens geom
_audit_creation_method SHELXL-2014
_audit_update_record
;
2018-01-06 deposited with the CCDC.
2018-03-05 downloaded from the CCDC.
;
_cell_angle_alpha 73.2980(10)
_cell_angle_beta 88.0410(10)
_cell_angle_gamma 71.0720(10)
_cell_formula_units_Z 2
_cell_length_a 11.5466(4)
_cell_length_b 13.1727(5)
_cell_length_c 21.0251(8)
_cell_measurement_reflns_used 9868
_cell_measurement_temperature 123(2)
_cell_measurement_theta_max 30.9745
_cell_measurement_theta_min 2.237
_cell_volume 2891.22(19)
_computing_cell_refinement SMART
_computing_data_collection 'SMART (Bruker, 2000)'
_computing_data_reduction 'SAINT (Bruker, 2000)'
_computing_molecular_graphics SHELXTL
_computing_publication_material SHELXTL
_computing_structure_refinement 'SHELXL-2014 (Sheldrick, 2014)'
_computing_structure_solution 'SHELXTL (Bruker, 2000)'
_diffrn_ambient_temperature 123(2)
_diffrn_measured_fraction_theta_full 0.995
_diffrn_measured_fraction_theta_max 0.992
_diffrn_measurement_device_type 'Bruker D8 Venture'
_diffrn_radiation_type MoK\a
_diffrn_radiation_wavelength 0.71073
_diffrn_reflns_av_R_equivalents 0.0254
_diffrn_reflns_av_unetI/netI 0.0449
_diffrn_reflns_Laue_measured_fraction_full 0.995
_diffrn_reflns_Laue_measured_fraction_max 0.992
_diffrn_reflns_limit_h_max 16
_diffrn_reflns_limit_h_min -15
_diffrn_reflns_limit_k_max 19
_diffrn_reflns_limit_k_min -16
_diffrn_reflns_limit_l_max 30
_diffrn_reflns_limit_l_min -30
_diffrn_reflns_number 33240
_diffrn_reflns_point_group_measured_fraction_full 0.995
_diffrn_reflns_point_group_measured_fraction_max 0.992
_diffrn_reflns_theta_full 25.242
_diffrn_reflns_theta_max 30.983
_diffrn_reflns_theta_min 2.183
_exptl_absorpt_coefficient_mu 1.451
_exptl_absorpt_correction_T_max 0.748
_exptl_absorpt_correction_T_min 0.713
_exptl_absorpt_correction_type multi-scan
_exptl_absorpt_process_details 'SADABS 2014/5'
_exptl_crystal_colour yellow
_exptl_crystal_density_diffrn 1.532
_exptl_crystal_description block
_exptl_crystal_F_000 1362
_exptl_crystal_preparation 'Magnetic properties,Luminescent'
_exptl_crystal_recrystallization_method 'Re-crystallisation from solvent: methanol'
_exptl_crystal_size_max 0.300
_exptl_crystal_size_mid 0.200
_exptl_crystal_size_min 0.200
_refine_diff_density_max 2.558
_refine_diff_density_min -1.229
_refine_diff_density_rms 0.105
_refine_ls_extinction_method none
_refine_ls_goodness_of_fit_ref 1.053
_refine_ls_hydrogen_treatment constr
_refine_ls_matrix_type full
_refine_ls_number_parameters 745
_refine_ls_number_reflns 18260
_refine_ls_number_restraints 0
_refine_ls_restrained_S_all 1.053
_refine_ls_R_factor_all 0.0432
_refine_ls_R_factor_gt 0.0355
_refine_ls_shift/su_max 0.006
_refine_ls_shift/su_mean 0.000
_refine_ls_structure_factor_coef Fsqd
_refine_ls_weighting_details 'w=1/[\s^2^(Fo^2^)+(0.0309P)^2^+3.2577P] where P=(Fo^2^+2Fc^2^)/3'
_refine_ls_weighting_scheme calc
_refine_ls_wR_factor_gt 0.0780
_refine_ls_wR_factor_ref 0.0810
_reflns_Friedel_coverage 0.000
_reflns_number_gt 16316
_reflns_number_total 18260
_reflns_threshold_expression 'I > 2\s(I)'
_cod_data_source_file c8cc00220g2.cif
_cod_data_source_block 1
_cod_depositor_comments 'Adding full bibliography for 7121354--7121356.cif.'
_cod_database_code 7121355
_shelx_space_group_comment
;
The symmetry employed for this shelxl refinement is uniquely defined
by the following loop, which should always be used as a source of
symmetry information in preference to the above space-group names.
They are only intended as comments.
;
_shelx_estimated_absorpt_t_min 0.670
_shelx_estimated_absorpt_t_max 0.760
_shelxl_version_number 2014-3

loop_
_space_group_symop_operation_xyz
'x, y, z'
'-x, -y, -z'

loop_
_atom_site_label
_atom_site_type_symbol
_atom_site_fract_x
_atom_site_fract_y
_atom_site_fract_z
_atom_site_U_iso_or_equiv
_atom_site_adp_type
_atom_site_occupancy
_atom_site_site_symmetry_order
_atom_site_calc_flag
_atom_site_refinement_flags_posn
_atom_site_refinement_flags_adp
Dy1 Dy 0.61526(2) 0.73099(2) 0.70793(2) 0.01307(3) Uani 1 1 d . .
P1 P 0.29106(5) 0.83139(5) 0.73663(3) 0.01553(11) Uani 1 1 d . .
P2 P 0.69334(5) 0.87271(5) 0.81588(3) 0.01452(10) Uani 1 1 d . .
P3 P 0.58495(5) 0.63612(5) 0.56524(3) 0.01443(10) Uani 1 1 d . .
C1 C 0.2873(2) 0.88191(19) 0.80691(11) 0.0166(4) Uani 1 1 d . .
H1A H 0.3604 0.8318 0.8368 0.020 Uiso 1 1 calc R U
H1B H 0.2972 0.9568 0.7909 0.020 Uiso 1 1 calc R U
C2 C 0.1768(2) 0.8929(2) 0.84884(11) 0.0170(4) Uani 1 1 d . .
C3 C 0.0791(2) 0.9957(2) 0.83515(12) 0.0189(4) Uani 1 1 d . .
C4 C 0.0722(2) 1.0902(2) 0.77904(12) 0.0212(5) Uani 1 1 d . .
H4 H 0.1330 1.0834 0.7475 0.025 Uiso 1 1 calc R U
C5 C -0.0207(2) 1.1909(2) 0.76983(14) 0.0271(5) Uani 1 1 d . .
H5 H -0.0225 1.2528 0.7326 0.032 Uiso 1 1 calc R U
C6 C -0.1139(2) 1.2029(2) 0.81541(16) 0.0320(6) Uani 1 1 d . .
H6 H -0.1778 1.2728 0.8086 0.038 Uiso 1 1 calc R U
C7 C -0.1121(2) 1.1154(2) 0.86860(15) 0.0305(6) Uani 1 1 d . .
H7 H -0.1757 1.1242 0.8985 0.037 Uiso 1 1 calc R U
C8 C -0.0162(2) 1.0097(2) 0.88069(13) 0.0242(5) Uani 1 1 d . .
C9 C -0.0114(2) 0.9212(2) 0.93735(14) 0.0282(6) Uani 1 1 d . .
H9 H -0.0743 0.9310 0.9675 0.034 Uiso 1 1 calc R U
C10 C 0.0836(2) 0.8185(2) 0.95083(13) 0.0249(5) Uani 1 1 d . .
C11 C 0.0895(3) 0.7296(3) 1.01034(14) 0.0333(6) Uani 1 1 d . .
H11 H 0.0268 0.7401 1.0406 0.040 Uiso 1 1 calc R U
C12 C 0.1829(3) 0.6307(3) 1.02427(14) 0.0358(7) Uani 1 1 d . .
H12 H 0.1857 0.5729 1.0641 0.043 Uiso 1 1 calc R U
C13 C 0.2759(3) 0.6139(2) 0.97939(13) 0.0295(6) Uani 1 1 d . .
H13 H 0.3408 0.5442 0.9893 0.035 Uiso 1 1 calc R U
C14 C 0.2745(2) 0.6960(2) 0.92198(12) 0.0224(5) Uani 1 1 d . .
H14 H 0.3381 0.6822 0.8925 0.027 Uiso 1 1 calc R U
C15 C 0.1782(2) 0.8033(2) 0.90534(12) 0.0199(4) Uani 1 1 d . .
C16 C 0.2720(3) 0.6469(2) 0.72123(13) 0.0278(5) Uani 1 1 d . .
H16A H 0.3373 0.6503 0.6898 0.033 Uiso 1 1 calc R U
H16B H 0.1922 0.6757 0.6952 0.033 Uiso 1 1 calc R U
C17 C 0.2946(3) 0.5285(2) 0.76306(16) 0.0376(7) Uani 1 1 d . .
H17A H 0.3732 0.5010 0.7890 0.056 Uiso 1 1 calc R U
H17B H 0.2969 0.4812 0.7342 0.056 Uiso 1 1 calc R U
H17C H 0.2285 0.5257 0.7933 0.056 Uiso 1 1 calc R U
C18 C 0.1803(3) 0.9688(2) 0.62005(14) 0.0317(6) Uani 1 1 d . .
H18A H 0.2567 0.9301 0.6020 0.038 Uiso 1 1 calc R U
H18B H 0.1793 1.0457 0.6166 0.038 Uiso 1 1 calc R U
C19 C 0.0709(3) 0.9737(3) 0.58168(16) 0.0416(8) Uani 1 1 d . .
H19A H 0.0676 0.8976 0.5896 0.062 Uiso 1 1 calc R U
H19B H 0.0773 1.0064 0.5341 0.062 Uiso 1 1 calc R U
H19C H -0.0039 1.0201 0.5962 0.062 Uiso 1 1 calc R U
C20 C 0.5877(2) 0.88251(19) 0.88035(11) 0.0157(4) Uani 1 1 d . .
H20A H 0.5078 0.9388 0.8605 0.019 Uiso 1 1 calc R U
H20B H 0.5747 0.8092 0.8987 0.019 Uiso 1 1 calc R U
C21 C 0.62986(19) 0.91466(18) 0.93672(10) 0.0136(4) Uani 1 1 d . .
C22 C 0.6962(2) 0.83092(18) 0.99382(10) 0.0144(4) Uani 1 1 d . .
C23 C 0.7281(2) 0.71325(19) 1.00172(12) 0.0200(4) Uani 1 1 d . .
H23 H 0.7033 0.6890 0.9676 0.024 Uiso 1 1 calc R U
C24 C 0.7936(2) 0.6354(2) 1.05733(13) 0.0259(5) Uani 1 1 d . .
H24 H 0.8128 0.5578 1.0616 0.031 Uiso 1 1 calc R U
C25 C 0.8335(2) 0.6688(2) 1.10904(12) 0.0256(5) Uani 1 1 d . .
H25 H 0.8804 0.6136 1.1471 0.031 Uiso 1 1 calc R U
C26 C 0.8045(2) 0.7790(2) 1.10388(11) 0.0219(5) Uani 1 1 d . .
H26 H 0.8310 0.8005 1.1387 0.026 Uiso 1 1 calc R U
C27 C 0.7347(2) 0.86360(19) 1.04686(11) 0.0159(4) Uani 1 1 d . .
C28 C 0.7064(2) 0.9770(2) 1.04148(11) 0.0190(4) Uani 1 1 d . .
H28 H 0.7320 0.9981 1.0768 0.023 Uiso 1 1 calc R U
C29 C 0.6413(2) 1.06026(19) 0.98536(12) 0.0172(4) Uani 1 1 d . .
C30 C 0.6138(2) 1.1765(2) 0.97983(15) 0.0261(5) Uani 1 1 d . .
H30 H 0.6380 1.1971 1.0157 0.031 Uiso 1 1 calc R U
C31 C 0.5540(3) 1.2577(2) 0.92476(16) 0.0314(6) Uani 1 1 d . .
H31 H 0.5376 1.3345 0.9219 0.038 Uiso 1 1 calc R U
C32 C 0.5160(2) 1.2280(2) 0.87134(14) 0.0276(5) Uani 1 1 d . .
H32 H 0.4736 1.2853 0.8328 0.033 Uiso 1 1 calc R U
C33 C 0.5394(2) 1.1185(2) 0.87445(12) 0.0212(5) Uani 1 1 d . .
H33 H 0.5128 1.1009 0.8379 0.025 Uiso 1 1 calc R U
C34 C 0.60315(19) 1.02915(18) 0.93148(11) 0.0146(4) Uani 1 1 d . .
C35 C 0.9284(2) 0.7538(2) 0.82579(13) 0.0243(5) Uani 1 1 d . .
H35A H 0.9612 0.8138 0.8275 0.029 Uiso 1 1 calc R U
H35B H 0.9234 0.7534 0.7789 0.029 Uiso 1 1 calc R U
C36 C 1.0097(2) 0.6422(2) 0.86810(16) 0.0315(6) Uani 1 1 d . .
H36A H 1.0082 0.6416 0.9148 0.047 Uiso 1 1 calc R U
H36B H 1.0939 0.6291 0.8542 0.047 Uiso 1 1 calc R U
H36C H 0.9803 0.5830 0.8630 0.047 Uiso 1 1 calc R U
C37 C 0.7099(3) 1.0659(2) 0.73604(13) 0.0286(5) Uani 1 1 d . .
H37A H 0.6974 1.1389 0.7444 0.034 Uiso 1 1 calc R U
H37B H 0.6332 1.0703 0.7141 0.034 Uiso 1 1 calc R U
C38 C 0.8120(3) 1.0440(3) 0.69154(15) 0.0394(7) Uani 1 1 d . .
H38A H 0.8888 1.0349 0.7144 0.059 Uiso 1 1 calc R U
H38B H 0.7951 1.1073 0.6509 0.059 Uiso 1 1 calc R U
H38C H 0.8193 0.9753 0.6800 0.059 Uiso 1 1 calc R U
C39 C 0.7280(2) 0.64849(19) 0.53612(11) 0.0162(4) Uani 1 1 d . .
H39A H 0.7216 0.7286 0.5243 0.019 Uiso 1 1 calc R U
H39B H 0.7916 0.6069 0.5732 0.019 Uiso 1 1 calc R U
C40 C 0.7710(2) 0.60628(19) 0.47674(11) 0.0152(4) Uani 1 1 d . .
C41 C 0.7375(2) 0.6799(2) 0.41170(11) 0.0176(4) Uani 1 1 d . .
C42 C 0.6593(2) 0.7946(2) 0.39753(13) 0.0233(5) Uani 1 1 d . .
H42 H 0.6278 0.8235 0.4334 0.028 Uiso 1 1 calc R U
C43 C 0.6290(3) 0.8633(2) 0.33378(14) 0.0299(6) Uani 1 1 d . .
H43 H 0.5774 0.9390 0.3259 0.036 Uiso 1 1 calc R U
C44 C 0.6745(3) 0.8220(3) 0.27941(14) 0.0326(6) Uani 1 1 d . .
H44 H 0.6518 0.8699 0.2352 0.039 Uiso 1 1 calc R U
C45 C 0.7499(3) 0.7150(3) 0.28978(12) 0.0298(6) Uani 1 1 d . .
H45 H 0.7807 0.6892 0.2528 0.036 Uiso 1 1 calc R U
C46 C 0.7840(2) 0.6401(2) 0.35583(11) 0.0210(5) Uani 1 1 d . .
C47 C 0.8628(2) 0.5306(2) 0.36669(12) 0.0245(5) Uani 1 1 d . .
H47 H 0.8947 0.5057 0.3296 0.029 Uiso 1 1 calc R U
C48 C 0.8961(2) 0.4569(2) 0.43016(12) 0.0204(5) Uani 1 1 d . .
C49 C 0.9798(2) 0.3450(2) 0.44080(15) 0.0279(6) Uani 1 1 d . .
H49 H 1.0112 0.3198 0.4037 0.033 Uiso 1 1 calc R U
C50 C 1.0146(2) 0.2748(2) 0.50324(17) 0.0325(6) Uani 1 1 d . .
H50 H 1.0707 0.2011 0.5095 0.039 Uiso 1 1 calc R U
C51 C 0.9682(2) 0.3103(2) 0.55919(15) 0.0289(6) Uani 1 1 d . .
H51 H 0.9932 0.2600 0.6026 0.035 Uiso 1 1 calc R U
C52 C 0.8883(2) 0.4155(2) 0.55168(12) 0.0211(5) Uani 1 1 d . .
H52 H 0.8576 0.4371 0.5900 0.025 Uiso 1 1 calc R U
C53 C 0.8495(2) 0.49444(19) 0.48677(11) 0.0166(4) Uani 1 1 d . .
C54 C 0.5054(3) 0.4645(2) 0.60925(15) 0.0310(6) Uani 1 1 d . .
H54A H 0.4434 0.5194 0.6272 0.037 Uiso 1 1 calc R U
H54B H 0.4648 0.4518 0.5729 0.037 Uiso 1 1 calc R U
C55 C 0.5573(4) 0.3590(3) 0.6618(2) 0.0611(12) Uani 1 1 d . .
H55A H 0.6212 0.3063 0.6441 0.092 Uiso 1 1 calc R U
H55B H 0.4925 0.3268 0.6778 0.092 Uiso 1 1 calc R U
H55C H 0.5932 0.3731 0.6986 0.092 Uiso 1 1 calc R U
C56 C 0.3930(2) 0.7988(2) 0.49087(14) 0.0284(6) Uani 1 1 d . .
H56A H 0.3969 0.8441 0.4447 0.034 Uiso 1 1 calc R U
H56B H 0.4062 0.8390 0.5217 0.034 Uiso 1 1 calc R U
C57 C 0.2712(3) 0.7823(3) 0.49953(19) 0.0462(8) Uani 1 1 d . .
H57A H 0.2601 0.7403 0.4699 0.069 Uiso 1 1 calc R U
H57B H 0.2062 0.8555 0.4886 0.069 Uiso 1 1 calc R U
H57C H 0.2669 0.7402 0.5458 0.069 Uiso 1 1 calc R U
N3 N 0.7024(2) 0.87746(19) 0.60115(11) 0.0277(5) Uani 1 1 d . .
N1 N 0.5506(2) 0.58791(17) 0.82539(11) 0.0235(4) Uani 1 1 d . .
N2 N 0.84360(19) 0.54488(17) 0.74197(10) 0.0208(4) Uani 1 1 d . .
O1 O 0.40666(14) 0.82565(14) 0.70200(8) 0.0177(3) Uani 1 1 d . .
O2 O 0.27110(17) 0.71501(15) 0.76557(9) 0.0232(4) Uani 1 1 d . .
O3 O 0.17513(16) 0.90776(17) 0.68921(9) 0.0285(4) Uani 1 1 d . .
O4 O 0.64088(15) 0.86096(14) 0.75559(8) 0.0189(3) Uani 1 1 d . .
O5 O 0.80733(15) 0.77286(14) 0.85254(8) 0.0193(3) Uani 1 1 d . .
O6 O 0.73695(16) 0.97760(14) 0.79868(8) 0.0202(3) Uani 1 1 d . .
O7 O 0.54502(15) 0.68774(15) 0.61994(8) 0.0201(3) Uani 1 1 d . .
O8 O 0.60511(15) 0.50773(14) 0.58382(9) 0.0207(3) Uani 1 1 d . .
O9 O 0.48714(15) 0.68823(14) 0.50504(8) 0.0209(3) Uani 1 1 d . .
O10 O 0.56547(17) 0.56507(15) 0.76991(9) 0.0248(4) Uani 1 1 d . .
O11 O 0.55846(16) 0.68238(14) 0.82470(8) 0.0206(3) Uani 1 1 d . .
O12 O 0.5292(2) 0.52471(17) 0.87539(11) 0.0395(5) Uani 1 1 d . .
O13 O 0.77551(16) 0.56038(15) 0.69148(8) 0.0224(4) Uani 1 1 d . .
O14 O 0.80235(16) 0.61419(15) 0.77578(9) 0.0240(4) Uani 1 1 d . .
O15 O 0.94086(18) 0.46920(17) 0.75752(10) 0.0341(5) Uani 1 1 d . .
O16 O 0.59006(18) 0.90234(16) 0.61165(9) 0.0277(4) Uani 1 1 d . .
O17 O 0.77327(17) 0.78746(15) 0.64081(10) 0.0285(4) Uani 1 1 d . .
O18 O 0.7426(2) 0.93523(19) 0.55549(12) 0.0485(6) Uani 1 1 d . .

loop_
_atom_site_aniso_label
_atom_site_aniso_U_11
_atom_site_aniso_U_22
_atom_site_aniso_U_33
_atom_site_aniso_U_23
_atom_site_aniso_U_13
_atom_site_aniso_U_12
Dy1 0.01303(5) 0.01480(5) 0.01228(5) -0.00727(4) 0.00077(3) -0.00285(3)
P1 0.0139(2) 0.0196(3) 0.0143(2) -0.0078(2) 0.00196(19) -0.0047(2)
P2 0.0168(3) 0.0131(2) 0.0134(2) -0.0057(2) -0.00188(19) -0.00270(19)
P3 0.0145(2) 0.0176(3) 0.0141(2) -0.0092(2) 0.00179(19) -0.0053(2)
C1 0.0141(9) 0.0201(10) 0.0193(10) -0.0102(9) 0.0034(8) -0.0068(8)
C2 0.0141(10) 0.0254(11) 0.0186(10) -0.0141(9) 0.0039(8) -0.0095(8)
C3 0.0174(10) 0.0242(11) 0.0221(11) -0.0140(9) 0.0030(8) -0.0099(9)
C4 0.0200(11) 0.0244(12) 0.0247(11) -0.0131(10) 0.0030(9) -0.0094(9)
C5 0.0246(12) 0.0243(12) 0.0350(14) -0.0124(11) -0.0008(10) -0.0079(10)
C6 0.0208(12) 0.0288(14) 0.0501(17) -0.0212(13) 0.0042(11) -0.0047(10)
C7 0.0192(12) 0.0359(15) 0.0447(16) -0.0249(13) 0.0110(11) -0.0093(10)
C8 0.0167(11) 0.0338(14) 0.0316(13) -0.0218(11) 0.0096(9) -0.0110(10)
C9 0.0251(12) 0.0400(15) 0.0297(13) -0.0210(12) 0.0151(10) -0.0160(11)
C10 0.0260(12) 0.0351(14) 0.0229(11) -0.0147(11) 0.0077(9) -0.0175(11)
C11 0.0394(16) 0.0458(17) 0.0229(12) -0.0127(12) 0.0126(11) -0.0237(13)
C12 0.0496(18) 0.0382(16) 0.0233(13) -0.0040(12) 0.0025(12) -0.0240(14)
C13 0.0373(15) 0.0289(13) 0.0247(12) -0.0084(11) -0.0056(11) -0.0128(11)
C14 0.0260(12) 0.0267(12) 0.0190(11) -0.0104(10) 0.0004(9) -0.0113(10)
C15 0.0202(11) 0.0274(12) 0.0176(10) -0.0117(9) 0.0027(8) -0.0108(9)
C16 0.0368(14) 0.0293(13) 0.0267(12) -0.0178(11) 0.0016(11) -0.0147(11)
C17 0.0538(19) 0.0296(15) 0.0417(17) -0.0175(13) 0.0066(14) -0.0243(14)
C18 0.0327(14) 0.0310(14) 0.0264(13) -0.0002(11) -0.0086(11) -0.0102(11)
C19 0.0430(18) 0.053(2) 0.0283(14) -0.0057(14) -0.0108(13) -0.0191(15)
C20 0.0163(10) 0.0160(10) 0.0163(10) -0.0074(8) -0.0013(8) -0.0047(8)
C21 0.0139(9) 0.0149(10) 0.0127(9) -0.0059(8) -0.0004(7) -0.0041(7)
C22 0.0151(9) 0.0153(10) 0.0131(9) -0.0050(8) 0.0009(7) -0.0047(7)
C23 0.0236(11) 0.0146(10) 0.0211(11) -0.0049(9) -0.0008(9) -0.0052(8)
C24 0.0279(13) 0.0161(11) 0.0263(12) -0.0011(10) 0.0001(10) -0.0018(9)
C25 0.0221(12) 0.0280(13) 0.0168(11) 0.0035(10) -0.0005(9) -0.0038(10)
C26 0.0205(11) 0.0324(13) 0.0117(9) -0.0051(9) 0.0000(8) -0.0083(9)
C27 0.0159(10) 0.0212(11) 0.0121(9) -0.0058(8) 0.0017(7) -0.0071(8)
C28 0.0193(10) 0.0257(12) 0.0175(10) -0.0130(9) 0.0039(8) -0.0092(9)
C29 0.0168(10) 0.0176(10) 0.0222(11) -0.0114(9) 0.0062(8) -0.0079(8)
C30 0.0242(12) 0.0215(12) 0.0412(15) -0.0194(11) 0.0082(11) -0.0106(9)
C31 0.0317(14) 0.0139(11) 0.0504(17) -0.0123(12) 0.0102(12) -0.0080(10)
C32 0.0259(13) 0.0144(11) 0.0340(14) -0.0001(10) 0.0052(10) -0.0017(9)
C33 0.0185(11) 0.0173(11) 0.0223(11) -0.0038(9) -0.0004(9) -0.0004(8)
C34 0.0132(9) 0.0152(10) 0.0161(9) -0.0068(8) 0.0019(7) -0.0036(7)
C35 0.0186(11) 0.0231(12) 0.0307(13) -0.0105(10) 0.0000(9) -0.0037(9)
C36 0.0199(12) 0.0245(13) 0.0468(17) -0.0140(12) -0.0085(11) 0.0010(10)
C37 0.0337(14) 0.0227(12) 0.0256(13) 0.0011(10) -0.0030(11) -0.0108(10)
C38 0.0460(18) 0.053(2) 0.0272(14) -0.0084(14) 0.0055(13) -0.0297(16)
C39 0.0164(10) 0.0202(10) 0.0165(10) -0.0095(9) 0.0025(8) -0.0085(8)
C40 0.0153(9) 0.0197(10) 0.0137(9) -0.0069(8) 0.0020(7) -0.0082(8)
C41 0.0149(10) 0.0245(11) 0.0176(10) -0.0071(9) 0.0016(8) -0.0112(8)
C42 0.0226(12) 0.0216(12) 0.0264(12) -0.0048(10) 0.0006(9) -0.0101(9)
C43 0.0282(13) 0.0247(13) 0.0331(14) 0.0061(11) -0.0069(11) -0.0155(10)
C44 0.0393(16) 0.0396(16) 0.0215(12) 0.0059(11) -0.0075(11) -0.0284(13)
C45 0.0394(15) 0.0462(17) 0.0142(11) -0.0046(11) 0.0025(10) -0.0315(13)
C46 0.0227(11) 0.0332(13) 0.0137(10) -0.0069(9) 0.0033(8) -0.0180(10)
C47 0.0246(12) 0.0388(14) 0.0216(11) -0.0181(11) 0.0099(9) -0.0183(11)
C48 0.0148(10) 0.0263(12) 0.0266(12) -0.0149(10) 0.0060(9) -0.0097(9)
C49 0.0189(11) 0.0302(13) 0.0443(16) -0.0235(13) 0.0093(11) -0.0104(10)
C50 0.0167(11) 0.0240(13) 0.0569(19) -0.0143(13) 0.0029(12) -0.0048(10)
C51 0.0194(12) 0.0256(13) 0.0361(14) -0.0011(11) -0.0034(10) -0.0064(10)
C52 0.0155(10) 0.0250(12) 0.0218(11) -0.0049(10) 0.0020(8) -0.0069(9)
C53 0.0116(9) 0.0223(11) 0.0182(10) -0.0083(9) 0.0034(7) -0.0070(8)
C54 0.0287(14) 0.0305(14) 0.0381(15) -0.0104(12) 0.0099(11) -0.0158(11)
C55 0.054(2) 0.040(2) 0.068(3) 0.0178(19) 0.012(2) -0.0178(17)
C56 0.0229(12) 0.0284(13) 0.0279(13) -0.0053(11) -0.0046(10) -0.0022(10)
C57 0.0212(14) 0.055(2) 0.052(2) -0.0048(17) -0.0012(13) -0.0079(13)
N3 0.0389(13) 0.0224(11) 0.0262(11) -0.0123(9) 0.0127(9) -0.0121(9)
N1 0.0265(11) 0.0174(10) 0.0210(10) -0.0017(8) 0.0023(8) -0.0033(8)
N2 0.0206(10) 0.0193(10) 0.0192(9) -0.0063(8) -0.0001(7) -0.0016(7)
O1 0.0143(7) 0.0218(8) 0.0158(7) -0.0066(6) 0.0027(6) -0.0037(6)
O2 0.0336(10) 0.0248(9) 0.0199(8) -0.0136(7) 0.0080(7) -0.0154(7)
O3 0.0166(8) 0.0430(11) 0.0195(8) -0.0103(8) -0.0017(7) 0.0001(7)
O4 0.0237(8) 0.0176(8) 0.0158(7) -0.0080(6) -0.0032(6) -0.0044(6)
O5 0.0175(8) 0.0179(8) 0.0185(8) -0.0055(6) -0.0016(6) -0.0001(6)
O6 0.0261(9) 0.0168(8) 0.0184(8) -0.0046(6) -0.0016(6) -0.0084(6)
O7 0.0165(8) 0.0293(9) 0.0189(8) -0.0160(7) 0.0017(6) -0.0055(6)
O8 0.0203(8) 0.0172(8) 0.0264(9) -0.0091(7) 0.0074(7) -0.0067(6)
O9 0.0192(8) 0.0250(9) 0.0203(8) -0.0122(7) -0.0022(6) -0.0043(7)
O10 0.0324(10) 0.0192(8) 0.0253(9) -0.0096(7) 0.0054(7) -0.0093(7)
O11 0.0265(9) 0.0172(8) 0.0166(8) -0.0047(6) 0.0022(6) -0.0055(6)
O12 0.0547(14) 0.0232(10) 0.0302(11) 0.0042(9) 0.0095(10) -0.0102(9)
O13 0.0238(9) 0.0229(9) 0.0189(8) -0.0103(7) -0.0020(6) -0.0018(7)
O14 0.0228(8) 0.0247(9) 0.0229(8) -0.0137(7) -0.0050(7) 0.0009(7)
O15 0.0255(10) 0.0304(10) 0.0326(10) -0.0100(9) -0.0048(8) 0.0104(8)
O16 0.0281(10) 0.0320(10) 0.0206(8) -0.0032(8) 0.0023(7) -0.0107(8)
O17 0.0259(9) 0.0237(9) 0.0379(11) -0.0120(8) 0.0148(8) -0.0093(7)
O18 0.0624(16) 0.0340(12) 0.0483(14) -0.0064(11) 0.0320(12) -0.0226(11)

loop_
_atom_type_symbol
_atom_type_description
_atom_type_scat_dispersion_real
_atom_type_scat_dispersion_imag
_atom_type_scat_source
C C 0.0033 0.0016 'International Tables Vol C Tables 4.2.6.8 and 6.1.1.4'
H H 0.0000 0.0000 'International Tables Vol C Tables 4.2.6.8 and 6.1.1.4'
N N 0.0061 0.0033 'International Tables Vol C Tables 4.2.6.8 and 6.1.1.4'
O O 0.0106 0.0060 'International Tables Vol C Tables 4.2.6.8 and 6.1.1.4'
P P 0.1023 0.0942 'International Tables Vol C Tables 4.2.6.8 and 6.1.1.4'
Dy Dy -0.1892 4.4098 'International Tables Vol C Tables 4.2.6.8 and 6.1.1.4'

loop_
_geom_angle_atom_site_label_1
_geom_angle_atom_site_label_2
_geom_angle_atom_site_label_3
_geom_angle
O1 Dy1 O4 86.86(6)
O1 Dy1 O7 78.17(6)
O4 Dy1 O7 150.67(6)
O1 Dy1 O14 148.64(6)
O4 Dy1 O14 81.45(6)
O7 Dy1 O14 123.40(6)
O1 Dy1 O10 85.80(6)
O4 Dy1 O10 123.72(6)
O7 Dy1 O10 80.54(6)
O14 Dy1 O10 76.95(7)
O1 Dy1 O17 128.98(6)
O4 Dy1 O17 79.29(6)
O7 Dy1 O17 90.67(7)
O14 Dy1 O17 77.23(7)
O10 Dy1 O17 141.69(6)
O1 Dy1 O11 75.71(6)
O4 Dy1 O11 72.00(6)
O7 Dy1 O11 126.72(6)
O14 Dy1 O11 73.02(6)
O10 Dy1 O11 52.13(6)
O17 Dy1 O11 141.06(6)
O1 Dy1 O16 77.56(6)
O4 Dy1 O16 75.73(6)
O7 Dy1 O16 76.48(6)
O14 Dy1 O16 126.51(7)
O10 Dy1 O16 153.90(6)
O17 Dy1 O16 51.48(6)
O11 Dy1 O16 138.76(6)
O1 Dy1 O13 144.61(6)
O4 Dy1 O13 128.20(6)
O7 Dy1 O13 71.91(5)
O14 Dy1 O13 51.78(5)
O10 Dy1 O13 71.20(6)
O17 Dy1 O13 70.62(6)
O11 Dy1 O13 107.70(6)
O16 Dy1 O13 112.32(6)
O1 P1 O3 111.96(10)
O1 P1 O2 114.07(10)
O3 P1 O2 105.51(11)
O1 P1 C1 112.11(10)
O3 P1 C1 108.41(10)
O2 P1 C1 104.24(10)
O4 P2 O5 115.71(9)
O4 P2 O6 111.61(10)
O5 P2 O6 104.73(10)
O4 P2 C20 112.99(10)
O5 P2 C20 102.60(10)
O6 P2 C20 108.43(10)
O7 P3 O8 115.08(10)
O7 P3 O9 111.86(9)
O8 P3 O9 103.74(10)
O7 P3 C39 112.33(10)
O8 P3 C39 104.38(10)
O9 P3 C39 108.80(10)
C2 C1 P1 119.79(15)
C2 C1 H1A 107.4
P1 C1 H1A 107.4
C2 C1 H1B 107.4
P1 C1 H1B 107.4
H1A C1 H1B 106.9
C15 C2 C3 120.3(2)
C15 C2 C1 119.2(2)
C3 C2 C1 120.2(2)
C2 C3 C4 123.3(2)
C2 C3 C8 119.4(2)
C4 C3 C8 117.2(2)
C5 C4 C3 121.3(2)
C5 C4 H4 119.3
C3 C4 H4 119.3
C4 C5 C6 120.5(3)
C4 C5 H5 119.7
C6 C5 H5 119.7
C7 C6 C5 120.2(2)
C7 C6 H6 119.9
C5 C6 H6 119.9
C6 C7 C8 121.2(3)
C6 C7 H7 119.4
C8 C7 H7 119.4
C9 C8 C7 121.0(2)
C9 C8 C3 119.4(2)
C7 C8 C3 119.5(3)
C8 C9 C10 121.7(2)
C8 C9 H9 119.1
C10 C9 H9 119.1
C9 C10 C15 119.3(2)
C9 C10 C11 121.1(2)
C15 C10 C11 119.6(3)
C12 C11 C10 121.2(3)
C12 C11 H11 119.4
C10 C11 H11 119.4
C11 C12 C13 119.8(3)
C11 C12 H12 120.1
C13 C12 H12 120.1
C14 C13 C12 121.3(3)
C14 C13 H13 119.4
C12 C13 H13 119.4
C13 C14 C15 121.1(2)
C13 C14 H14 119.4
C15 C14 H14 119.4
C2 C15 C10 119.7(2)
C2 C15 C14 123.2(2)
C10 C15 C14 117.0(2)
O2 C16 C17 108.2(2)
O2 C16 H16A 110.1
C17 C16 H16A 110.1
O2 C16 H16B 110.1
C17 C16 H16B 110.1
H16A C16 H16B 108.4
C16 C17 H17A 109.5
C16 C17 H17B 109.5
H17A C17 H17B 109.5
C16 C17 H17C 109.5
H17A C17 H17C 109.5
H17B C17 H17C 109.5
O3 C18 C19 107.9(3)
O3 C18 H18A 110.1
C19 C18 H18A 110.1
O3 C18 H18B 110.1
C19 C18 H18B 110.1
H18A C18 H18B 108.4
C18 C19 H19A 109.5
C18 C19 H19B 109.5
H19A C19 H19B 109.5
C18 C19 H19C 109.5
H19A C19 H19C 109.5
H19B C19 H19C 109.5
C21 C20 P2 113.98(16)
C21 C20 H20A 108.8
P2 C20 H20A 108.8
C21 C20 H20B 108.8
P2 C20 H20B 108.8
H20A C20 H20B 107.7
C34 C21 C22 120.36(19)
C34 C21 C20 119.23(19)
C22 C21 C20 120.41(19)
C21 C22 C23 123.12(19)
C21 C22 C27 119.36(19)
C23 C22 C27 117.5(2)
C24 C23 C22 121.1(2)
C24 C23 H23 119.4
C22 C23 H23 119.4
C23 C24 C25 120.9(2)
C23 C24 H24 119.5
C25 C24 H24 119.5
C26 C25 C24 119.9(2)
C26 C25 H25 120.0
C24 C25 H25 120.0
C25 C26 C27 121.1(2)
C25 C26 H26 119.4
C27 C26 H26 119.4
C28 C27 C26 120.8(2)
C28 C27 C22 119.8(2)
C26 C27 C22 119.4(2)
C27 C28 C29 121.4(2)
C27 C28 H28 119.3
C29 C28 H28 119.3
C28 C29 C30 121.1(2)
C28 C29 C34 119.7(2)
C30 C29 C34 119.2(2)
C31 C30 C29 121.5(2)
C31 C30 H30 119.2
C29 C30 H30 119.2
C30 C31 C32 119.7(2)
C30 C31 H31 120.2
C32 C31 H31 120.2
C33 C32 C31 121.0(2)
C33 C32 H32 119.5
C31 C32 H32 119.5
C32 C33 C34 121.6(2)
C32 C33 H33 119.2
C34 C33 H33 119.2
C21 C34 C33 123.5(2)
C21 C34 C29 119.48(19)
C33 C34 C29 117.0(2)
O5 C35 C36 106.9(2)
O5 C35 H35A 110.3
C36 C35 H35A 110.3
O5 C35 H35B 110.3
C36 C35 H35B 110.3
H35A C35 H35B 108.6
C35 C36 H36A 109.5
C35 C36 H36B 109.5
H36A C36 H36B 109.5
C35 C36 H36C 109.5
H36A C36 H36C 109.5
H36B C36 H36C 109.5
O6 C37 C38 110.5(2)
O6 C37 H37A 109.5
C38 C37 H37A 109.5
O6 C37 H37B 109.5
C38 C37 H37B 109.5
H37A C37 H37B 108.1
C37 C38 H38A 109.5
C37 C38 H38B 109.5
H38A C38 H38B 109.5
C37 C38 H38C 109.5
H38A C38 H38C 109.5
H38B C38 H38C 109.5
C40 C39 P3 115.96(15)
C40 C39 H39A 108.3
P3 C39 H39A 108.3
C40 C39 H39B 108.3
P3 C39 H39B 108.3
H39A C39 H39B 107.4
C41 C40 C53 120.2(2)
C41 C40 C39 119.9(2)
C53 C40 C39 119.80(19)
C40 C41 C42 123.5(2)
C40 C41 C46 119.3(2)
C42 C41 C46 117.2(2)
C43 C42 C41 121.7(3)
C43 C42 H42 119.1
C41 C42 H42 119.1
C42 C43 C44 120.2(3)
C42 C43 H43 119.9
C44 C43 H43 119.9
C45 C44 C43 120.7(2)
C45 C44 H44 119.6
C43 C44 H44 119.6
C44 C45 C46 121.0(3)
C44 C45 H45 119.5
C46 C45 H45 119.5
C47 C46 C45 121.1(2)
C47 C46 C41 119.7(2)
C45 C46 C41 119.2(2)
C48 C47 C46 121.8(2)
C48 C47 H47 119.1
C46 C47 H47 119.1
C47 C48 C49 121.3(2)
C47 C48 C53 119.5(2)
C49 C48 C53 119.2(2)
C50 C49 C48 120.8(3)
C50 C49 H49 119.6
C48 C49 H49 119.6
C49 C50 C51 120.5(2)
C49 C50 H50 119.7
C51 C50 H50 119.7
C52 C51 C50 120.9(3)
C52 C51 H51 119.5
C50 C51 H51 119.5
C51 C52 C53 121.2(2)
C51 C52 H52 119.4
C53 C52 H52 119.4
C40 C53 C52 123.1(2)
C40 C53 C48 119.5(2)
C52 C53 C48 117.4(2)
C55 C54 O8 108.3(3)
C55 C54 H54A 110.0
O8 C54 H54A 110.0
C55 C54 H54B 110.0
O8 C54 H54B 110.0
H54A C54 H54B 108.4
C54 C55 H55A 109.5
C54 C55 H55B 109.5
H55A C55 H55B 109.5
C54 C55 H55C 109.5
H55A C55 H55C 109.5
H55B C55 H55C 109.5
O9 C56 C57 108.0(2)
O9 C56 H56A 110.1
C57 C56 H56A 110.1
O9 C56 H56B 110.1
C57 C56 H56B 110.1
H56A C56 H56B 108.4
C56 C57 H57A 109.5
C56 C57 H57B 109.5
H57A C57 H57B 109.5
C56 C57 H57C 109.5
H57A C57 H57C 109.5
H57B C57 H57C 109.5
O18 N3 O16 122.7(2)
O18 N3 O17 121.1(3)
O16 N3 O17 116.2(2)
O12 N1 O11 121.9(2)
O12 N1 O10 122.6(2)
O11 N1 O10 115.5(2)
O15 N2 O13 122.6(2)
O15 N2 O14 122.0(2)
O13 N2 O14 115.40(18)
P1 O1 Dy1 145.03(10)
C16 O2 P1 119.46(16)
C18 O3 P1 123.76(17)
P2 O4 Dy1 143.30(10)
C35 O5 P2 121.92(15)
C37 O6 P2 125.47(16)
P3 O7 Dy1 143.74(10)
C54 O8 P3 120.43(16)
C56 O9 P3 124.64(15)
N1 O10 Dy1 96.94(14)
N1 O11 Dy1 95.23(13)
N2 O13 Dy1 94.38(12)
N2 O14 Dy1 98.42(12)
N3 O16 Dy1 94.92(14)
N3 O17 Dy1 97.37(15)

loop_
_geom_bond_atom_site_label_1
_geom_bond_atom_site_label_2
_geom_bond_distance
Dy1 O1 2.3140(16)
Dy1 O4 2.3147(16)
Dy1 O7 2.3267(15)
Dy1 O14 2.4211(17)
Dy1 O10 2.4357(18)
Dy1 O17 2.4444(19)
Dy1 O11 2.4752(17)
Dy1 O16 2.5030(19)
Dy1 O13 2.5099(17)
P1 O1 1.4889(17)
P1 O3 1.5617(18)
P1 O2 1.5675(19)
P1 C1 1.780(2)
P2 O4 1.4912(16)
P2 O5 1.5557(16)
P2 O6 1.5635(18)
P2 C20 1.796(2)
P3 O7 1.4857(16)
P3 O8 1.5615(17)
P3 O9 1.5634(17)
P3 C39 1.782(2)
C1 C2 1.517(3)
C1 H1A 0.9900
C1 H1B 0.9900
C2 C15 1.410(3)
C2 C3 1.413(3)
C3 C4 1.431(4)
C3 C8 1.435(3)
C4 C5 1.374(3)
C4 H4 0.9500
C5 C6 1.417(4)
C5 H5 0.9500
C6 C7 1.351(4)
C6 H6 0.9500
C7 C8 1.430(4)
C7 H7 0.9500
C8 C9 1.395(4)
C9 C10 1.397(4)
C9 H9 0.9500
C10 C15 1.431(3)
C10 C11 1.433(4)
C11 C12 1.355(5)
C11 H11 0.9500
C12 C13 1.410(4)
C12 H12 0.9500
C13 C14 1.366(4)
C13 H13 0.9500
C14 C15 1.441(3)
C14 H14 0.9500
C16 O2 1.466(3)
C16 C17 1.495(4)
C16 H16A 0.9900
C16 H16B 0.9900
C17 H17A 0.9800
C17 H17B 0.9800
C17 H17C 0.9800
C18 O3 1.455(3)
C18 C19 1.496(4)
C18 H18A 0.9900
C18 H18B 0.9900
C19 H19A 0.9800
C19 H19B 0.9800
C19 H19C 0.9800
C20 C21 1.511(3)
C20 H20A 0.9900
C20 H20B 0.9900
C21 C34 1.410(3)
C21 C22 1.414(3)
C22 C23 1.432(3)
C22 C27 1.435(3)
C23 C24 1.363(3)
C23 H23 0.9500
C24 C25 1.424(4)
C24 H24 0.9500
C25 C26 1.352(4)
C25 H25 0.9500
C26 C27 1.430(3)
C26 H26 0.9500
C27 C28 1.393(3)
C28 C29 1.393(3)
C28 H28 0.9500
C29 C30 1.429(3)
C29 C34 1.436(3)
C30 C31 1.351(4)
C30 H30 0.9500
C31 C32 1.416(4)
C31 H31 0.9500
C32 C33 1.361(3)
C32 H32 0.9500
C33 C34 1.433(3)
C33 H33 0.9500
C35 O5 1.461(3)
C35 C36 1.498(4)
C35 H35A 0.9900
C35 H35B 0.9900
C36 H36A 0.9800
C36 H36B 0.9800
C36 H36C 0.9800
C37 O6 1.448(3)
C37 C38 1.486(4)
C37 H37A 0.9900
C37 H37B 0.9900
C38 H38A 0.9800
C38 H38B 0.9800
C38 H38C 0.9800
C39 C40 1.514(3)
C39 H39A 0.9900
C39 H39B 0.9900
C40 C41 1.411(3)
C40 C53 1.416(3)
C41 C42 1.436(3)
C41 C46 1.439(3)
C42 C43 1.367(4)
C42 H42 0.9500
C43 C44 1.418(4)
C43 H43 0.9500
C44 C45 1.354(4)
C44 H44 0.9500
C45 C46 1.433(3)
C45 H45 0.9500
C46 C47 1.390(4)
C47 C48 1.386(4)
C47 H47 0.9500
C48 C49 1.434(3)
C48 C53 1.440(3)
C49 C50 1.356(4)
C49 H49 0.9500
C50 C51 1.414(4)
C50 H50 0.9500
C51 C52 1.360(4)
C51 H51 0.9500
C52 C53 1.438(3)
C52 H52 0.9500
C54 C55 1.460(5)
C54 O8 1.464(3)
C54 H54A 0.9900
C54 H54B 0.9900
C55 H55A 0.9800
C55 H55B 0.9800
C55 H55C 0.9800
C56 O9 1.462(3)
C56 C57 1.489(4)
C56 H56A 0.9900
C56 H56B 0.9900
C57 H57A 0.9800
C57 H57B 0.9800
C57 H57C 0.9800
N3 O18 1.222(3)
N3 O16 1.259(3)
N3 O17 1.272(3)
N1 O12 1.213(3)
N1 O11 1.273(3)
N1 O10 1.279(3)
N2 O15 1.214(3)
N2 O13 1.271(3)
N2 O14 1.278(3)

loop_
_geom_torsion_atom_site_label_1
_geom_torsion_atom_site_label_2
_geom_torsion_atom_site_label_3
_geom_torsion_atom_site_label_4
_geom_torsion
O1 P1 C1 C2 -179.63(17)
O3 P1 C1 C2 56.3(2)
O2 P1 C1 C2 -55.8(2)
P1 C1 C2 C15 93.2(2)
P1 C1 C2 C3 -92.9(2)
C15 C2 C3 C4 179.6(2)
C1 C2 C3 C4 5.7(3)
C15 C2 C3 C8 2.6(3)
C1 C2 C3 C8 -171.3(2)
C2 C3 C4 C5 -176.0(2)
C8 C3 C4 C5 1.1(3)
C3 C4 C5 C6 -1.1(4)
C4 C5 C6 C7 0.1(4)
C5 C6 C7 C8 0.8(4)
C6 C7 C8 C9 176.9(3)
C6 C7 C8 C3 -0.8(4)
C2 C3 C8 C9 -0.7(3)
C4 C3 C8 C9 -177.9(2)
C2 C3 C8 C7 177.0(2)
C4 C3 C8 C7 -0.2(3)
C7 C8 C9 C10 -178.1(2)
C3 C8 C9 C10 -0.5(4)
C8 C9 C10 C15 -0.3(4)
C8 C9 C10 C11 178.0(3)
C9 C10 C11 C12 -178.6(3)
C15 C10 C11 C12 -0.4(4)
C10 C11 C12 C13 -0.5(4)
C11 C12 C13 C14 0.5(4)
C12 C13 C14 C15 0.4(4)
C3 C2 C15 C10 -3.3(3)
C1 C2 C15 C10 170.6(2)
C3 C2 C15 C14 179.5(2)
C1 C2 C15 C14 -6.6(3)
C9 C10 C15 C2 2.2(3)
C11 C10 C15 C2 -176.1(2)
C9 C10 C15 C14 179.5(2)
C11 C10 C15 C14 1.2(3)
C13 C14 C15 C2 175.9(2)
C13 C14 C15 C10 -1.3(3)
O4 P2 C20 C21 -169.85(15)
O5 P2 C20 C21 64.86(17)
O6 P2 C20 C21 -45.58(18)
P2 C20 C21 C34 86.7(2)
P2 C20 C21 C22 -92.8(2)
C34 C21 C22 C23 -178.9(2)
C20 C21 C22 C23 0.5(3)
C34 C21 C22 C27 0.9(3)
C20 C21 C22 C27 -179.7(2)
C21 C22 C23 C24 179.2(2)
C27 C22 C23 C24 -0.6(4)
C22 C23 C24 C25 -0.7(4)
C23 C24 C25 C26 1.3(4)
C24 C25 C26 C27 -0.4(4)
C25 C26 C27 C28 -179.2(2)
C25 C26 C27 C22 -0.9(4)
C21 C22 C27 C28 -0.1(3)
C23 C22 C27 C28 179.7(2)
C21 C22 C27 C26 -178.4(2)
C23 C22 C27 C26 1.4(3)
C26 C27 C28 C29 178.2(2)
C22 C27 C28 C29 -0.1(3)
C27 C28 C29 C30 -179.3(2)
C27 C28 C29 C34 -0.5(3)
C28 C29 C30 C31 177.9(3)
C34 C29 C30 C31 -0.9(4)
C29 C30 C31 C32 0.9(4)
C30 C31 C32 C33 -0.4(4)
C31 C32 C33 C34 -0.1(4)
C22 C21 C34 C33 178.2(2)
C20 C21 C34 C33 -1.2(3)
C22 C21 C34 C29 -1.5(3)
C20 C21 C34 C29 179.0(2)
C32 C33 C34 C21 -179.7(2)
C32 C33 C34 C29 0.1(4)
C28 C29 C34 C21 1.3(3)
C30 C29 C34 C21 -179.9(2)
C28 C29 C34 C33 -178.4(2)
C30 C29 C34 C33 0.4(3)
O7 P3 C39 C40 -175.39(16)
O8 P3 C39 C40 59.28(19)
O9 P3 C39 C40 -50.98(19)
P3 C39 C40 C41 90.1(2)
P3 C39 C40 C53 -92.9(2)
C53 C40 C41 C42 -179.4(2)
C39 C40 C41 C42 -2.4(3)
C53 C40 C41 C46 -0.1(3)
C39 C40 C41 C46 177.0(2)
C40 C41 C42 C43 179.9(2)
C46 C41 C42 C43 0.6(3)
C41 C42 C43 C44 0.3(4)
C42 C43 C44 C45 -1.2(4)
C43 C44 C45 C46 1.2(4)
C44 C45 C46 C47 -179.1(2)
C44 C45 C46 C41 -0.3(4)
C40 C41 C46 C47 -1.2(3)
C42 C41 C46 C47 178.2(2)
C40 C41 C46 C45 -179.9(2)
C42 C41 C46 C45 -0.5(3)
C45 C46 C47 C48 -179.6(2)
C41 C46 C47 C48 1.6(4)
C46 C47 C48 C49 -178.5(2)
C46 C47 C48 C53 -0.8(4)
C47 C48 C49 C50 177.9(2)
C53 C48 C49 C50 0.3(4)
C48 C49 C50 C51 0.5(4)
C49 C50 C51 C52 -0.3(4)
C50 C51 C52 C53 -0.8(4)
C41 C40 C53 C52 179.3(2)
C39 C40 C53 C52 2.3(3)
C41 C40 C53 C48 0.8(3)
C39 C40 C53 C48 -176.2(2)
C51 C52 C53 C40 -177.0(2)
C51 C52 C53 C48 1.5(3)
C47 C48 C53 C40 -0.4(3)
C49 C48 C53 C40 177.3(2)
C47 C48 C53 C52 -179.0(2)
C49 C48 C53 C52 -1.3(3)
O3 P1 O1 Dy1 -165.84(16)
O2 P1 O1 Dy1 -46.1(2)
C1 P1 O1 Dy1 72.1(2)
C17 C16 O2 P1 160.7(2)
O1 P1 O2 C16 -55.9(2)
O3 P1 O2 C16 67.4(2)
C1 P1 O2 C16 -178.45(18)
C19 C18 O3 P1 146.9(2)
O1 P1 O3 C18 -1.9(2)
O2 P1 O3 C18 -126.6(2)
C1 P1 O3 C18 122.3(2)
O5 P2 O4 Dy1 29.7(2)
O6 P2 O4 Dy1 149.29(16)
C20 P2 O4 Dy1 -88.19(19)
C36 C35 O5 P2 -171.47(16)
O4 P2 O5 C35 74.3(2)
O6 P2 O5 C35 -49.02(19)
C20 P2 O5 C35 -162.21(17)
C38 C37 O6 P2 -95.5(3)
O4 P2 O6 C37 11.5(2)
O5 P2 O6 C37 137.4(2)
C20 P2 O6 C37 -113.6(2)
O8 P3 O7 Dy1 90.7(2)
O9 P3 O7 Dy1 -151.30(17)
C39 P3 O7 Dy1 -28.6(2)
C55 C54 O8 P3 -140.9(3)
O7 P3 O8 C54 57.2(2)
O9 P3 O8 C54 -65.3(2)
C39 P3 O8 C54 -179.18(19)
C57 C56 O9 P3 -113.8(2)
O7 P3 O9 C56 22.2(2)
O8 P3 O9 C56 146.8(2)
C39 P3 O9 C56 -102.5(2)
O12 N1 O10 Dy1 -176.4(2)
O11 N1 O10 Dy1 4.3(2)
O12 N1 O11 Dy1 176.5(2)
O10 N1 O11 Dy1 -4.3(2)
O15 N2 O13 Dy1 -178.8(2)
O14 N2 O13 Dy1 1.6(2)
O15 N2 O14 Dy1 178.7(2)
O13 N2 O14 Dy1 -1.7(2)
O18 N3 O16 Dy1 177.8(2)
O17 N3 O16 Dy1 -1.8(2)
O18 N3 O17 Dy1 -177.8(2)
O16 N3 O17 Dy1 1.8(2)
